data_1514405
loop_
_publ_author_name
'Yin, Haolin'
'Lewis, Andrew J.'
'Williams, Ursula J.'
'Carroll, Patrick J.'
'Schelter, Eric J.'

_publ_section_title
;
 Fluorinated diarylamide complexes of uranium(iii, iv) incorporating
 ancillary fluorine-to-uranium dative interactions
;
_journal_issue 2
_journal_name_full 'Chemical Science'
_journal_page_first 798
_journal_paper_doi 10.1039/c2sc21458j
_journal_volume 4
_journal_year 2013
_chemical_formula_sum 'C26 H32 F6 K N O3'
_chemical_formula_weight 559.63
_space_group_IT_number 2
_symmetry_cell_setting triclinic
_symmetry_Int_Tables_number 2
_symmetry_space_group_name_Hall '-P 1'
_symmetry_space_group_name_H-M 'P -1'
_atom_sites_solution_hydrogens geom
_atom_sites_solution_primary direct
_audit_creation_method SHELXL-97
_cell_angle_alpha 111.365(3)
_cell_angle_beta 100.052(3)
_cell_angle_gamma 109.196(3)
_cell_formula_units_Z 2
_cell_length_a 10.8866(7)
_cell_length_b 11.9211(7)
_cell_length_c 12.8559(8)
_cell_measurement_temperature 143(1)
_cell_volume 1382.79(16)
_computing_data_collection 'Bruker APEX2'
_computing_data_reduction 'Bruker SAINT'
_computing_structure_refinement 'SHELXL-97 (Sheldrick, 2008)'
_computing_structure_solution 'SHELXS-97 (Sheldrick, 2008)'
_diffrn_ambient_temperature 143(1)
_diffrn_measured_fraction_theta_full 0.992
_diffrn_measured_fraction_theta_max 0.992
_diffrn_measurement_device 'CCD Area Detector'
_diffrn_measurement_device_type 'Bruker APEXII'
_diffrn_measurement_method 'phi and omega scans'
_diffrn_radiation_monochromator graphite
_diffrn_radiation_source 'sealed tube'
_diffrn_radiation_type MoK\a
_diffrn_radiation_wavelength 0.71073
_diffrn_reflns_av_R_equivalents 0.0268
_diffrn_reflns_av_sigmaI/netI 0.0159
_diffrn_reflns_limit_h_max 14
_diffrn_reflns_limit_h_min -14
_diffrn_reflns_limit_k_max 15
_diffrn_reflns_limit_k_min -15
_diffrn_reflns_limit_l_max 16
_diffrn_reflns_limit_l_min -16
_diffrn_reflns_number 44236
_diffrn_reflns_theta_full 27.53
_diffrn_reflns_theta_max 27.53
_diffrn_reflns_theta_min 1.81
_exptl_absorpt_coefficient_mu 0.260
_exptl_absorpt_correction_T_max 0.7456
_exptl_absorpt_correction_T_min 0.7007
_exptl_absorpt_correction_type multi-scan
_exptl_absorpt_process_details '(SADABS; Sheldrick, 2007)'
_exptl_crystal_density_diffrn 1.344
_exptl_crystal_density_method 'not measured'
_exptl_crystal_F_000 584
_exptl_crystal_size_max 0.30
_exptl_crystal_size_mid 0.20
_exptl_crystal_size_min 0.10
_refine_diff_density_max 0.661
_refine_diff_density_min -0.394
_refine_diff_density_rms 0.053
_refine_ls_extinction_method none
_refine_ls_goodness_of_fit_ref 1.053
_refine_ls_hydrogen_treatment constr
_refine_ls_matrix_type full
_refine_ls_number_parameters 361
_refine_ls_number_reflns 6325
_refine_ls_number_restraints 0
_refine_ls_restrained_S_all 1.053
_refine_ls_R_factor_all 0.0610
_refine_ls_R_factor_gt 0.0517
_refine_ls_shift/su_max 0.000
_refine_ls_shift/su_mean 0.000
_refine_ls_structure_factor_coef Fsqd
_refine_ls_weighting_details 'calc w=1/[\s^2^(Fo^2^)+(0.0790P)^2^+0.8207P] where P=(Fo^2^+2Fc^2^)/3'
_refine_ls_weighting_scheme calc
_refine_ls_wR_factor_gt 0.1458
_refine_ls_wR_factor_ref 0.1545
_reflns_number_gt 5358
_reflns_number_total 6325
_reflns_threshold_expression >2sigma(I)
_cod_data_source_file c2sc21458j.txt
_cod_data_source_block 4188(cmpd-S2)
_cod_original_cell_volume 1382.78(15)
_cod_original_sg_symbol_H-M 'P -1 '
_cod_database_code 1514405

loop_
_symmetry_equiv_pos_as_xyz
'x, y, z'
'-x, -y, -z'

loop_
_atom_site_label
_atom_site_type_symbol
_atom_site_fract_x
_atom_site_fract_y
_atom_site_fract_z
_atom_site_U_iso_or_equiv
_atom_site_adp_type
_atom_site_occupancy
_atom_site_symmetry_multiplicity
_atom_site_calc_flag
_atom_site_refinement_flags
K1 K 0.42852(4) 0.29948(4) 0.38189(3) 0.03621(13) Uani 1 1 d .
F1 F -0.19005(17) 0.19613(19) 0.02904(17) 0.0858(6) Uani 1 1 d .
F2 F -0.08360(18) 0.08809(16) 0.06126(17) 0.0853(6) Uani 1 1 d .
F3 F -0.17654(18) 0.1639(2) 0.18225(15) 0.0995(8) Uani 1 1 d .
F4 F 0.2108(6) 0.5398(4) 0.0246(3) 0.0994(18) Uani 0.80 1 d P
F5 F 0.3842(3) 0.6700(5) 0.1818(4) 0.0829(10) Uani 0.80 1 d P
F6 F 0.1996(5) 0.6929(4) 0.1619(5) 0.0941(11) Uani 0.80 1 d P
F4' F 0.1792(16) 0.576(3) 0.046(2) 0.149(13) Uani 0.20 1 d P
F5' F 0.346(3) 0.567(3) 0.094(3) 0.146(8) Uani 0.20 1 d P
F6' F 0.306(4) 0.7153(11) 0.2075(12) 0.156(11) Uani 0.20 1 d P
O1 O 0.39666(18) 0.2164(2) 0.15291(14) 0.0578(4) Uani 1 1 d .
O2 O 0.56109(19) 0.14638(19) 0.3913(2) 0.0704(6) Uani 1 1 d .
O3 O 0.20117(17) 0.09630(18) 0.34919(15) 0.0617(5) Uani 1 1 d .
N1 N 0.31652(15) 0.48941(15) 0.46756(13) 0.0307(3) Uani 1 1 d .
C1 C 0.26636(18) 0.45082(16) 0.54660(15) 0.0297(3) Uani 1 1 d .
C2 C 0.3537(2) 0.43235(18) 0.62726(16) 0.0355(4) Uani 1 1 d .
H2 H 0.4411 0.4387 0.6207 0.043 Uiso 1 1 calc R
C3 C 0.3157(3) 0.4053(2) 0.71565(18) 0.0476(5) Uani 1 1 d .
H3 H 0.3765 0.3921 0.7679 0.057 Uiso 1 1 calc R
C4 C 0.1900(3) 0.3971(2) 0.72884(19) 0.0533(6) Uani 1 1 d .
H4 H 0.1643 0.3791 0.7900 0.064 Uiso 1 1 calc R
C5 C 0.1020(2) 0.4155(2) 0.6512(2) 0.0486(5) Uani 1 1 d .
H5 H 0.0157 0.4107 0.6597 0.058 Uiso 1 1 calc R
C6 C 0.1384(2) 0.4409(2) 0.56164(17) 0.0383(4) Uani 1 1 d .
H6 H 0.0759 0.4520 0.5089 0.046 Uiso 1 1 calc R
C7 C 0.22977(17) 0.45900(17) 0.36123(15) 0.0289(3) Uani 1 1 d .
C8 C 0.10025(18) 0.34634(18) 0.29544(16) 0.0316(4) Uani 1 1 d .
H8 H 0.0649 0.2884 0.3285 0.038 Uiso 1 1 calc R
C9 C 0.02478(18) 0.31972(19) 0.18393(16) 0.0341(4) Uani 1 1 d .
C10 C 0.0696(2) 0.4004(2) 0.13050(16) 0.0360(4) Uani 1 1 d .
H10 H 0.0161 0.3813 0.0543 0.043 Uiso 1 1 calc R
C11 C 0.1965(2) 0.51021(19) 0.19364(17) 0.0352(4) Uani 1 1 d .
C12 C 0.27454(18) 0.53954(18) 0.30494(16) 0.0328(4) Uani 1 1 d .
H12 H 0.3607 0.6159 0.3449 0.039 Uiso 1 1 calc R
C13 C -0.1072(2) 0.1955(2) 0.11633(19) 0.0466(5) Uani 1 1 d .
C14 C 0.2495(3) 0.6009(2) 0.1403(2) 0.0512(5) Uani 1 1 d .
C15 C 0.3231(3) 0.2494(3) 0.0759(3) 0.0666(7) Uani 1 1 d .
H15a H 0.3252 0.3379 0.1208 0.080 Uiso 1 1 calc R
H15b H 0.2256 0.1825 0.0376 0.080 Uiso 1 1 calc R
C16 C 0.3895(4) 0.2517(5) -0.0140(3) 0.0974(13) Uani 1 1 d .
H16a H 0.3208 0.1929 -0.0946 0.117 Uiso 1 1 calc R
H16b H 0.4318 0.3434 -0.0053 0.117 Uiso 1 1 calc R
C17 C 0.4929(5) 0.2054(6) 0.0046(4) 0.1078(15) Uani 1 1 d .
H17a H 0.5822 0.2686 0.0094 0.129 Uiso 1 1 calc R
H17b H 0.4664 0.1173 -0.0621 0.129 Uiso 1 1 calc R
C18 C 0.5053(4) 0.1953(4) 0.1144(3) 0.0801(10) Uani 1 1 d .
H18a H 0.4982 0.1060 0.1016 0.096 Uiso 1 1 calc R
H18b H 0.5958 0.2631 0.1749 0.096 Uiso 1 1 calc R
C19 C 0.7077(3) 0.2032(3) 0.4234(3) 0.0597(6) Uani 1 1 d .
H19a H 0.7496 0.2955 0.4880 0.072 Uiso 1 1 calc R
H19b H 0.7360 0.2044 0.3545 0.072 Uiso 1 1 calc R
C20 C 0.7494(3) 0.1169(3) 0.4626(4) 0.0854(11) Uani 1 1 d .
H20a H 0.7617 0.1451 0.5478 0.102 Uiso 1 1 calc R
H20b H 0.8368 0.1184 0.4498 0.102 Uiso 1 1 calc R
C21 C 0.6313(3) -0.0213(3) 0.3866(4) 0.0823(10) Uani 1 1 d .
H21a H 0.6542 -0.0745 0.3200 0.099 Uiso 1 1 calc R
H21b H 0.6099 -0.0696 0.4343 0.099 Uiso 1 1 calc R
C22 C 0.5127(3) 0.0058(3) 0.3422(3) 0.0689(7) Uani 1 1 d .
H22a H 0.4806 -0.0346 0.2545 0.083 Uiso 1 1 calc R
H22b H 0.4349 -0.0324 0.3673 0.083 Uiso 1 1 calc R
C23 C 0.1495(3) -0.0029(3) 0.2292(2) 0.0662(7) Uani 1 1 d .
H23a H 0.2180 -0.0380 0.2114 0.079 Uiso 1 1 calc R
H23b H 0.1308 0.0356 0.1751 0.079 Uiso 1 1 calc R
C24 C 0.0218(3) -0.1100(3) 0.2131(3) 0.0722(8) Uani 1 1 d .
H24a H 0.0405 -0.1804 0.2264 0.087 Uiso 1 1 calc R
H24b H -0.0451 -0.1504 0.1324 0.087 Uiso 1 1 calc R
C25 C -0.0311(3) -0.0410(3) 0.3051(3) 0.0693(8) Uani 1 1 d .
H25a H -0.0850 -0.1025 0.3324 0.083 Uiso 1 1 calc R
H25b H -0.0895 -0.0040 0.2743 0.083 Uiso 1 1 calc R
C26 C 0.1004(2) 0.0693(2) 0.4043(2) 0.0484(5) Uani 1 1 d .
H26a H 0.0861 0.1498 0.4449 0.058 Uiso 1 1 calc R
H26b H 0.1296 0.0400 0.4633 0.058 Uiso 1 1 calc R

loop_
_atom_site_aniso_label
_atom_site_aniso_U_11
_atom_site_aniso_U_22
_atom_site_aniso_U_33
_atom_site_aniso_U_23
_atom_site_aniso_U_13
_atom_site_aniso_U_12
K1 0.0312(2) 0.0352(2) 0.0329(2) 0.00876(16) 0.00644(15) 0.01330(16)
F1 0.0512(9) 0.0837(12) 0.0808(12) 0.0397(10) -0.0245(8) 0.0024(8)
F2 0.0688(10) 0.0464(9) 0.0890(12) -0.0001(8) 0.0035(9) 0.0123(8)
F3 0.0572(9) 0.1127(15) 0.0524(9) 0.0186(10) 0.0134(8) -0.0268(10)
F4 0.156(5) 0.0686(15) 0.0395(12) 0.0262(12) 0.034(2) 0.007(2)
F5 0.0522(12) 0.107(3) 0.098(2) 0.083(2) 0.0136(13) 0.0090(14)
F6 0.142(3) 0.089(2) 0.121(3) 0.082(2) 0.067(2) 0.078(2)
F4' 0.060(6) 0.26(3) 0.17(2) 0.20(2) -0.005(10) 0.029(11)
F5' 0.155(15) 0.214(18) 0.28(2) 0.222(19) 0.176(17) 0.140(15)
F6' 0.28(3) 0.037(5) 0.071(8) 0.028(5) 0.034(15) -0.014(12)
O1 0.0583(10) 0.0799(12) 0.0425(8) 0.0269(8) 0.0226(8) 0.0359(9)
O2 0.0550(10) 0.0525(10) 0.0968(15) 0.0232(10) 0.0144(10) 0.0326(9)
O3 0.0462(9) 0.0554(10) 0.0485(9) 0.0061(8) 0.0180(7) 0.0003(7)
N1 0.0264(7) 0.0354(8) 0.0300(7) 0.0160(6) 0.0059(6) 0.0133(6)
C1 0.0311(8) 0.0253(8) 0.0271(8) 0.0084(6) 0.0058(6) 0.0115(7)
C2 0.0383(9) 0.0345(9) 0.0292(8) 0.0128(7) 0.0056(7) 0.0151(8)
C3 0.0609(13) 0.0406(11) 0.0313(9) 0.0173(8) 0.0057(9) 0.0141(10)
C4 0.0671(15) 0.0461(12) 0.0342(10) 0.0169(9) 0.0205(10) 0.0098(11)
C5 0.0481(12) 0.0435(11) 0.0435(11) 0.0118(9) 0.0230(10) 0.0125(9)
C6 0.0377(10) 0.0383(10) 0.0373(9) 0.0133(8) 0.0133(8) 0.0183(8)
C7 0.0270(8) 0.0320(8) 0.0299(8) 0.0141(7) 0.0075(6) 0.0163(7)
C8 0.0299(8) 0.0336(9) 0.0330(9) 0.0162(7) 0.0094(7) 0.0148(7)
C9 0.0292(8) 0.0382(9) 0.0310(9) 0.0117(7) 0.0071(7) 0.0161(7)
C10 0.0360(9) 0.0439(10) 0.0297(8) 0.0164(8) 0.0070(7) 0.0213(8)
C11 0.0387(9) 0.0390(9) 0.0355(9) 0.0205(8) 0.0126(8) 0.0208(8)
C12 0.0301(8) 0.0336(9) 0.0345(9) 0.0163(7) 0.0081(7) 0.0138(7)
C13 0.0354(10) 0.0526(12) 0.0360(10) 0.0157(9) 0.0039(8) 0.0100(9)
C14 0.0588(13) 0.0526(13) 0.0437(11) 0.0296(11) 0.0115(10) 0.0199(11)
C15 0.0684(17) 0.0803(19) 0.0592(15) 0.0264(14) 0.0202(13) 0.0472(15)
C16 0.095(3) 0.164(4) 0.082(2) 0.084(3) 0.041(2) 0.074(3)
C17 0.122(3) 0.194(5) 0.101(3) 0.103(3) 0.083(3) 0.111(4)
C18 0.093(2) 0.126(3) 0.0773(19) 0.062(2) 0.0518(18) 0.082(2)
C19 0.0599(15) 0.0546(14) 0.0718(16) 0.0264(13) 0.0313(13) 0.0306(12)
C20 0.0566(16) 0.0589(17) 0.126(3) 0.0392(19) 0.0035(17) 0.0244(14)
C21 0.0690(18) 0.0485(15) 0.113(3) 0.0261(16) 0.0083(18) 0.0288(14)
C22 0.0594(15) 0.0532(14) 0.0748(18) 0.0151(13) 0.0102(14) 0.0239(12)
C23 0.0524(14) 0.0646(16) 0.0533(14) 0.0086(12) 0.0218(12) 0.0109(12)
C24 0.0574(15) 0.0597(16) 0.0606(16) 0.0059(13) 0.0201(13) 0.0049(13)
C25 0.0528(14) 0.0615(16) 0.0704(17) 0.0165(14) 0.0285(13) 0.0090(12)
C26 0.0562(13) 0.0467(12) 0.0464(12) 0.0232(10) 0.0217(10) 0.0222(10)

loop_
_atom_type_symbol
_atom_type_description
_atom_type_scat_dispersion_real
_atom_type_scat_dispersion_imag
_atom_type_scat_source
C C 0.0033 0.0016 'International Tables Vol C Tables 4.2.6.8 and 6.1.1.4'
H H 0.0000 0.0000 'International Tables Vol C Tables 4.2.6.8 and 6.1.1.4'
N N 0.0061 0.0033 'International Tables Vol C Tables 4.2.6.8 and 6.1.1.4'
O O 0.0106 0.0060 'International Tables Vol C Tables 4.2.6.8 and 6.1.1.4'
F F 0.0171 0.0103 'International Tables Vol C Tables 4.2.6.8 and 6.1.1.4'
K K 0.2009 0.2494 'International Tables Vol C Tables 4.2.6.8 and 6.1.1.4'

loop_
_geom_angle_atom_site_label_1
_geom_angle_atom_site_label_2
_geom_angle_atom_site_label_3
_geom_angle
_geom_angle_site_symmetry_1
_geom_angle_site_symmetry_3
O1 K1 O3 95.13(6) . .
O1 K1 O2 89.63(6) . .
O3 K1 O2 86.43(6) . .
O1 K1 N1 114.08(5) . 2_666
O3 K1 N1 149.19(5) . 2_666
O2 K1 N1 84.28(5) . 2_666
O1 K1 N1 112.55(5) . .
O3 K1 N1 92.63(5) . .
O2 K1 N1 157.78(6) . .
N1 K1 N1 85.28(4) 2_666 .
F4' F4 C14 64.4(13) . .
F4' F4 F5' 120.6(18) . .
C14 F4 F5' 60.7(9) . .
F6' F5 F5' 120.7(11) . .
F6' F5 C14 56.1(8) . .
F5' F5 C14 67.2(7) . .
F6' F6 C14 56.8(9) . .
F6' F6 F4' 96.3(12) . .
C14 F6 F4' 47.9(5) . .
F4 F4' C14 85.8(12) . .
F4 F4' F6 140.0(18) . .
C14 F4' F6 57.2(12) . .
F5 F5' C14 60.3(9) . .
F5 F5' F4 106.6(9) . .
C14 F5' F4 54.9(6) . .
F6 F6' C14 72.1(13) . .
F6 F6' F5 134.3(13) . .
C14 F6' F5 67.6(14) . .
C15 O1 C18 109.2(2) . .
C15 O1 K1 125.54(15) . .
C18 O1 K1 118.20(16) . .
C22 O2 C19 107.76(19) . .
C22 O2 K1 131.29(16) . .
C19 O2 K1 118.97(15) . .
C26 O3 C23 109.74(18) . .
C26 O3 K1 139.12(14) . .
C23 O3 K1 109.14(14) . .
C7 N1 C1 121.08(15) . .
C7 N1 K1 132.76(11) . 2_666
C1 N1 K1 101.23(10) . 2_666
C7 N1 K1 98.01(10) . .
C1 N1 K1 99.15(10) . .
K1 N1 K1 94.72(4) 2_666 .
N1 C1 C2 118.35(16) . .
N1 C1 C6 125.05(16) . .
C2 C1 C6 116.29(17) . .
C2 C3 C4 120.7(2) . .
C3 C4 C5 118.9(2) . .
C6 C5 C4 120.8(2) . .
C5 C6 C1 121.56(19) . .
N1 C7 C12 118.38(16) . .
N1 C7 C8 125.85(16) . .
C12 C7 C8 115.59(15) . .
C9 C8 C7 121.04(17) . .
C8 C9 C10 122.63(17) . .
C8 C9 C13 118.49(18) . .
C10 C9 C13 118.82(17) . .
C9 C10 C11 116.82(16) . .
C12 C11 C10 122.05(17) . .
C12 C11 C14 118.90(18) . .
C10 C11 C14 119.04(17) . .
C11 C12 C7 121.87(17) . .
F3 C13 F1 108.9(2) . .
F3 C13 F2 104.1(2) . .
F1 C13 F2 103.34(19) . .
F3 C13 C9 114.10(18) . .
F1 C13 C9 114.1(2) . .
F2 C13 C9 111.35(18) . .
F6' C14 F4' 114.5(15) . .
F6' C14 F4 130.9(7) . .
F4' C14 F4 29.8(15) . .
F6' C14 F5 56.3(19) . .
F4' C14 F5 123.6(9) . .
F4 C14 F5 108.2(3) . .
F6' C14 F6 51.1(19) . .
F4' C14 F6 74.9(15) . .
F4 C14 F6 103.6(3) . .
F5 C14 F6 104.6(3) . .
F6' C14 F5' 106.9(16) . .
F4' C14 F5' 92.1(14) . .
F4 C14 F5' 64.4(13) . .
F5 C14 F5' 52.5(13) . .
F6 C14 F5' 141.1(6) . .
F6' C14 C11 115.0(7) . .
F4' C14 C11 117.7(9) . .
F4 C14 C11 113.5(3) . .
F5 C14 C11 114.4(2) . .
F6 C14 C11 111.6(2) . .
F5' C14 C11 106.9(5) . .
O1 C15 C16 107.6(2) . .
C17 C16 C15 106.8(3) . .
C16 C17 C18 107.9(3) . .
O1 C18 C17 107.6(2) . .
O2 C19 C20 104.8(2) . .
C19 C20 C21 104.6(3) . .
C22 C21 C20 103.8(2) . .
O2 C22 C21 107.1(2) . .
O3 C23 C24 107.7(2) . .
C24 C23 K1 155.28(18) . .
C23 C24 C25 103.6(2) . .
C24 C25 C26 103.0(2) . .
O3 C26 C25 105.84(19) . .

loop_
_geom_bond_atom_site_label_1
_geom_bond_atom_site_label_2
_geom_bond_distance
_geom_bond_site_symmetry_2
K1 O1 2.6572(17) .
K1 O3 2.6687(17) .
K1 O2 2.6947(18) .
K1 N1 2.7867(15) 2_666
K1 N1 2.8797(15) .
F1 C13 1.315(3) .
F2 C13 1.351(3) .
F3 C13 1.303(3) .
F4 F4' 0.65(3) .
F4 C14 1.308(4) .
F4 F5' 1.44(2) .
F5 F6' 1.18(4) .
F5 F5' 1.20(3) .
F5 C14 1.313(3) .
F6 F6' 1.10(4) .
F6 C14 1.341(4) .
F6 F4' 1.54(3) .
F4' C14 1.183(13) .
F5' C14 1.395(13) .
F6' C14 1.178(11) .
O1 C15 1.411(3) .
O1 C18 1.420(3) .
O2 C22 1.420(3) .
O2 C19 1.426(3) .
O3 C26 1.419(3) .
O3 C23 1.423(3) .
N1 C7 1.362(2) .
N1 C1 1.383(2) .
N1 K1 2.7868(15) 2_666
C1 C2 1.410(2) .
C1 C6 1.412(3) .
C2 C3 1.382(3) .
C3 C4 1.384(4) .
C4 C5 1.389(4) .
C5 C6 1.382(3) .
C7 C12 1.416(2) .
C7 C8 1.421(2) .
C8 C9 1.384(2) .
C9 C10 1.387(3) .
C9 C13 1.497(3) .
C10 C11 1.388(3) .
C11 C12 1.381(3) .
C11 C14 1.497(3) .
C15 C16 1.470(4) .
C16 C17 1.428(5) .
C17 C18 1.447(4) .
C19 C20 1.457(4) .
C20 C21 1.522(4) .
C21 C22 1.500(4) .
C23 C24 1.464(4) .
C24 C25 1.500(4) .
C25 C26 1.519(4) .
